data_2200209
loop_
_publ_author_name
'Shi, Qian'
'Hu, Maolin'
'Cao, Rong'
'Liang, Yucang'
'Hong, Maochun'

_publ_section_title
Tetra-\m-benzoato-<i>O</i>:<i>O</i>'-bis[(benzoato-<i>O</i>,<i>O</i>')(1,10-phenanthroline-<i>N</i>,<i>N</i>')lanthanum(III)]
_journal_issue 3
_journal_name_full 'Acta Crystallographica Section E'
_journal_page_first m122
_journal_page_last m123
_journal_paper_doi 10.1107/S1600536801002963
_journal_volume 57
_journal_year 2001
_chemical_formula_iupac '[La2 (C7 H5 O2)6 (C12 H8 N2)2]'
_chemical_formula_moiety 'C66 H46 La2 N4 O12'
_chemical_formula_sum 'C66 H46 La2 N4 O12'
_chemical_formula_weight 1364.92
_chemical_name_systematic
;
Tetra-\m-benzoato-O:O'-bis[(benzoato-O,O')(1,10-phenanthroline-N,N')-
lanthanum(III)]
;
_space_group_IT_number 2
_symmetry_cell_setting triclinic
_symmetry_space_group_name_Hall '-P 1'
_symmetry_space_group_name_H-M 'P -1'
_cell_angle_alpha 104.8880(10)
_cell_angle_beta 93.2680(10)
_cell_angle_gamma 113.4020(10)
_cell_formula_units_Z 1
_cell_length_a 10.9356(2)
_cell_length_b 11.9818(2)
_cell_length_c 12.4945(3)
_cell_measurement_reflns_used 120
_cell_measurement_temperature 293(2)
_cell_measurement_theta_max 25.04
_cell_measurement_theta_min 1.71
_cell_volume 1428.49(5)
_computing_cell_refinement SMART
_computing_data_collection 'SMART (Siemens, 1994)'
_computing_data_reduction SMART
_computing_molecular_graphics SHELXL97
_computing_publication_material SHELXL97
_computing_structure_refinement 'SHELXL97 (Sheldrick, 1997)'
_computing_structure_solution 'SHELXS97 (Sheldrick, 1997)'
_diffrn_ambient_temperature 293(2)
_diffrn_measured_fraction_theta_full .972
_diffrn_measured_fraction_theta_max .972
_diffrn_measurement_device 'Siemens Smart CCD'
_diffrn_measurement_method \w
_diffrn_radiation_monochromator graphite
_diffrn_radiation_source 'fine-focus sealed tube'
_diffrn_radiation_type MoK\a
_diffrn_radiation_wavelength .71073
_diffrn_reflns_av_R_equivalents .0185
_diffrn_reflns_av_sigmaI/netI .0369
_diffrn_reflns_limit_h_max 13
_diffrn_reflns_limit_h_min -13
_diffrn_reflns_limit_k_max 14
_diffrn_reflns_limit_k_min -13
_diffrn_reflns_limit_l_max 9
_diffrn_reflns_limit_l_min -14
_diffrn_reflns_number 7321
_diffrn_reflns_theta_full 25.04
_diffrn_reflns_theta_max 25.04
_diffrn_reflns_theta_min 1.71
_diffrn_standards_decay_% 0
_diffrn_standards_number 0
_exptl_absorpt_coefficient_mu 1.544
_exptl_absorpt_correction_T_max .734
_exptl_absorpt_correction_T_min .546
_exptl_absorpt_correction_type empirical
_exptl_absorpt_process_details '(SADABS; Sheldrick, 1996)'
_exptl_crystal_colour pink
_exptl_crystal_density_diffrn 1.585
_exptl_crystal_density_method 'not measured'
_exptl_crystal_description plane
_exptl_crystal_F_000 679
_exptl_crystal_size_max .31
_exptl_crystal_size_mid .21
_exptl_crystal_size_min .20
_refine_diff_density_max .614
_refine_diff_density_min -.593
_refine_ls_extinction_coef .0022(4)
_refine_ls_extinction_method SHELXL97
_refine_ls_goodness_of_fit_ref 1.035
_refine_ls_hydrogen_treatment constr
_refine_ls_matrix_type full
_refine_ls_number_parameters 380
_refine_ls_number_reflns 4901
_refine_ls_number_restraints 0
_refine_ls_restrained_S_all 1.035
_refine_ls_R_factor_all .0280
_refine_ls_R_factor_gt .0237
_refine_ls_shift/su_max .017
_refine_ls_shift/su_mean .000
_refine_ls_structure_factor_coef Fsqd
_refine_ls_weighting_details 'w = 1/[\s^2^(Fo^2^)+(0.0302P)^2^+0.0941P] where P = (Fo^2^+2Fc^2^)/3'
_refine_ls_weighting_scheme calc
_refine_ls_wR_factor_ref .0597
_reflns_number_gt 4427
_reflns_number_total 4901
_reflns_threshold_expression I>2\s(I)
_cod_data_source_file ob6029.cif
_cod_data_source_block I
_cod_original_cell_volume 1428.48(5)
_cod_database_code 2200209
_cod_database_fobs_code 2200209

loop_
_symmetry_equiv_pos_as_xyz
'x, y, z'
'-x, -y, -z'

loop_
_atom_site_label
_atom_site_fract_x
_atom_site_fract_y
_atom_site_fract_z
_atom_site_U_iso_or_equiv
_atom_site_adp_type
_atom_site_calc_flag
_atom_site_refinement_flags
_atom_site_occupancy
_atom_site_disorder_assembly
_atom_site_disorder_group
_atom_site_type_symbol
La -.135359(14) -.064305(13) -.147434(12) .03130(7) Uani d . 1 . . La
O1 -.1594(2) .14151(19) -.06398(19) .0532(6) Uani d . 1 . . O
O2 -.00697(19) .14069(18) .05750(17) .0420(5) Uani d . 1 . . O
O3 -.24532(19) -.13991(19) .00349(17) .0444(5) Uani d . 1 . . O
O4 -.09329(19) -.09061(19) .15456(17) .0469(5) Uani d . 1 . . O
O5 -.0776(2) -.18940(18) -.32531(17) .0470(5) Uani d . 1 . . O
O6 -.27652(19) -.28549(18) -.27926(17) .0465(5) Uani d . 1 . . O
N1 -.1939(2) .0122(2) -.3216(2) .0414(5) Uani d . 1 . . N
N2 -.3883(2) -.0725(2) -.1963(2) .0392(5) Uani d . 1 . . N
C1 -.1033(3) .0481(3) -.3865(3) .0499(7) Uani d . 1 . . C
H1 -.0300 .0274 -.3826 .060 Uiso calc R 1 . . H
C2 -.1123(4) .1156(3) -.4605(3) .0578(9) Uani d . 1 . . C
H2 -.0485 .1361 -.5068 .069 Uiso calc R 1 . . H
C3 -.2159(4) .1506(3) -.4635(3) .0581(9) Uani d . 1 . . C
H3 -.2212 .1988 -.5097 .070 Uiso calc R 1 . . H
C4 -.3144(3) .1146(3) -.3973(3) .0485(7) Uani d . 1 . . C
C5 -.4279(4) .1459(3) -.3971(3) .0612(9) Uani d . 1 . . C
H5 -.4353 .1964 -.4402 .073 Uiso calc R 1 . . H
C6 -.5232(4) .1043(3) -.3364(3) .0616(9) Uani d . 1 . . C
H6 -.5959 .1259 -.3384 .074 Uiso calc R 1 . . H
C7 -.5155(3) .0267(3) -.2683(3) .0468(7) Uani d . 1 . . C
C8 -.6144(3) -.0214(3) -.2047(3) .0568(9) Uani d . 1 . . C
H8 -.6912 -.0059 -.2077 .068 Uiso calc R 1 . . H
C9 -.5985(3) -.0902(3) -.1392(3) .0547(8) Uani d . 1 . . C
H9 -.6631 -.1213 -.0961 .066 Uiso calc R 1 . . H
C10 -.4830(3) -.1140(3) -.1375(3) .0481(7) Uani d . 1 . . C
H10 -.4728 -.1616 -.0923 .058 Uiso calc R 1 . . H
C11 -.4034(3) -.0023(3) -.2620(2) .0385(6) Uani d . 1 . . C
C12 -.3009(3) .0423(3) -.3277(2) .0398(6) Uani d . 1 . . C
C25 -.0702(3) .1973(3) .0226(2) .0367(6) Uani d . 1 . . C
C26 -.0376(3) .3331(2) .0848(2) .0365(6) Uani d . 1 . . C
C27 -.1281(3) .3832(3) .0642(3) .0476(7) Uani d . 1 . . C
H27 -.2096 .3313 .0145 .057 Uiso calc R 1 . . H
C28 -.0972(4) .5099(3) .1173(3) .0587(9) Uani d . 1 . . C
H28 -.1587 .5429 .1048 .070 Uiso calc R 1 . . H
C29 .0246(4) .5869(3) .1887(3) .0632(10) Uani d . 1 . . C
H29 .0458 .6725 .2235 .076 Uiso calc R 1 . . H
C30 .1146(4) .5389(3) .2091(3) .0605(9) Uani d . 1 . . C
H30 .1969 .5920 .2574 .073 Uiso calc R 1 . . H
C31 .0839(3) .4112(3) .1578(3) .0471(7) Uani d . 1 . . C
H31 .1449 .3783 .1725 .057 Uiso calc R 1 . . H
C32 -.2088(3) -.1552(2) .0936(2) .0370(6) Uani d . 1 . . C
C33 -.3104(3) -.2564(2) .1341(2) .0377(6) Uani d . 1 . . C
C34 -.4448(3) -.3183(3) .0809(3) .0550(8) Uani d . 1 . . C
H34 -.4724 -.2972 .0202 .066 Uiso calc R 1 . . H
C35 -.5378(4) -.4113(4) .1178(3) .0698(11) Uani d . 1 . . C
H35 -.6279 -.4518 .0819 .084 Uiso calc R 1 . . H
C36 -.4993(4) -.4443(3) .2060(3) .0671(10) Uani d . 1 . . C
H36 -.5623 -.5083 .2293 .081 Uiso calc R 1 . . H
C37 -.3676(4) -.3829(3) .2601(3) .0650(10) Uani d . 1 . . C
H37 -.3412 -.4049 .3207 .078 Uiso calc R 1 . . H
C38 -.2730(3) -.2881(3) .2254(3) .0500(8) Uani d . 1 . . C
H38 -.1839 -.2458 .2638 .060 Uiso calc R 1 . . H
C39 -.1889(3) -.2858(3) -.3417(2) .0376(6) Uani d . 1 . . C
C40 -.2195(3) -.4036(3) -.4372(2) .0392(6) Uani d . 1 . . C
C41 -.1209(4) -.4147(3) -.4977(3) .0545(8) Uani d . 1 . . C
H41 -.0335 -.3495 -.4777 .065 Uiso calc R 1 . . H
C42 -.1520(5) -.5227(4) -.5882(3) .0714(11) Uani d . 1 . . C
H42 -.0853 -.5303 -.6284 .086 Uiso calc R 1 . . H
C43 -.2805(5) -.6179(4) -.6181(3) .0759(12) Uani d . 1 . . C
H43 -.3011 -.6897 -.6794 .091 Uiso calc R 1 . . H
C44 -.3795(4) -.6087(3) -.5587(3) .0670(10) Uani d . 1 . . C
H44 -.4671 -.6735 -.5800 .080 Uiso calc R 1 . . H
C45 -.3483(3) -.5025(3) -.4670(3) .0495(7) Uani d . 1 . . C
H45 -.4145 -.4974 -.4250 .059 Uiso calc R 1 . . H

loop_
_atom_site_aniso_label
_atom_site_aniso_U_11
_atom_site_aniso_U_22
_atom_site_aniso_U_33
_atom_site_aniso_U_12
_atom_site_aniso_U_13
_atom_site_aniso_U_23
La .03122(10) .02742(10) .03333(10) .01076(7) .00642(6) .00887(6)
O1 .0514(12) .0375(11) .0609(14) .0211(10) -.0101(11) .0000(10)
O2 .0470(11) .0388(10) .0498(12) .0256(9) .0116(9) .0169(9)
O3 .0410(11) .0505(12) .0467(12) .0173(9) .0155(9) .0252(10)
O4 .0388(11) .0417(11) .0498(12) .0056(9) .0094(9) .0154(10)
O5 .0474(12) .0368(11) .0471(12) .0112(9) .0145(10) .0070(9)
O6 .0421(11) .0410(11) .0468(12) .0127(9) .0131(10) .0048(9)
N1 .0445(13) .0411(13) .0405(13) .0191(11) .0098(11) .0138(11)
N2 .0354(12) .0356(12) .0413(13) .0123(10) .0056(10) .0082(10)
C1 .0551(18) .0504(18) .0489(18) .0235(15) .0165(15) .0194(15)
C2 .073(2) .0526(19) .0503(19) .0245(18) .0204(17) .0221(16)
C3 .078(2) .0501(19) .0495(19) .0255(18) .0083(17) .0245(16)
C4 .0556(18) .0397(16) .0453(17) .0193(14) -.0024(14) .0093(14)
C5 .074(2) .059(2) .060(2) .0384(19) -.0013(19) .0198(18)
C6 .062(2) .056(2) .071(2) .0390(18) -.0004(19) .0062(18)
C7 .0469(17) .0409(16) .0472(17) .0227(14) .0018(14) -.0003(13)
C8 .0467(18) .0541(19) .064(2) .0283(16) .0054(16) -.0013(17)
C9 .0417(16) .0553(19) .056(2) .0181(15) .0131(15) .0027(16)
C10 .0431(16) .0448(17) .0496(18) .0136(13) .0102(14) .0114(14)
C11 .0384(15) .0311(14) .0358(15) .0127(12) -.0031(12) -.0008(12)
C12 .0446(16) .0347(14) .0361(15) .0172(13) .0011(12) .0052(12)
C25 .0342(14) .0330(14) .0453(16) .0158(12) .0123(13) .0122(12)
C26 .0423(15) .0316(14) .0386(15) .0164(12) .0115(12) .0135(12)
C27 .0500(17) .0427(16) .0526(18) .0246(14) .0092(14) .0106(14)
C28 .079(2) .0486(18) .062(2) .0418(18) .0163(19) .0147(17)
C29 .096(3) .0342(16) .055(2) .0294(18) .009(2) .0045(15)
C30 .069(2) .0392(17) .055(2) .0125(16) -.0056(17) .0052(15)
C31 .0499(17) .0406(16) .0471(17) .0162(14) .0016(14) .0139(14)
C32 .0379(15) .0320(14) .0421(16) .0140(12) .0165(13) .0126(12)
C33 .0400(15) .0294(13) .0440(16) .0137(12) .0164(12) .0116(12)
C34 .0477(18) .0550(19) .0517(19) .0067(15) .0088(15) .0238(16)
C35 .050(2) .063(2) .070(2) -.0059(17) .0113(18) .0255(19)
C36 .067(2) .050(2) .081(3) .0103(18) .032(2) .0337(19)
C37 .075(2) .063(2) .078(3) .032(2) .028(2) .048(2)
C38 .0489(17) .0478(17) .065(2) .0228(15) .0172(16) .0313(16)
C39 .0419(15) .0328(14) .0357(15) .0141(13) .0027(12) .0105(12)
C40 .0545(17) .0350(14) .0311(14) .0217(13) .0043(12) .0119(12)
C41 .070(2) .0488(18) .0497(19) .0295(16) .0184(16) .0156(15)
C42 .112(3) .075(3) .050(2) .062(3) .027(2) .0160(19)
C43 .126(4) .055(2) .046(2) .051(3) -.007(2) -.0020(17)
C44 .082(3) .0412(18) .057(2) .0186(18) -.017(2) .0014(16)
C45 .0537(18) .0404(16) .0464(18) .0157(14) -.0025(14) .0098(14)

loop_
_atom_type_symbol
_atom_type_description
_atom_type_scat_dispersion_real
_atom_type_scat_dispersion_imag
_atom_type_scat_source
C C .0033 .0016 'International Tables Vol C Tables 4.2.6.8 and 6.1.1.4'
H H .0000 .0000 'International Tables Vol C Tables 4.2.6.8 and 6.1.1.4'
N N .0061 .0033 'International Tables Vol C Tables 4.2.6.8 and 6.1.1.4'
O O .0106 .0060 'International Tables Vol C Tables 4.2.6.8 and 6.1.1.4'
La La -.2871 2.4523 'International Tables Vol C Tables 4.2.6.8 and 6.1.1.4'

loop_
_geom_angle_atom_site_label_1
_geom_angle_atom_site_label_2
_geom_angle_atom_site_label_3
_geom_angle_site_symmetry_1
_geom_angle_site_symmetry_3
_geom_angle
_geom_angle_publ_flag
O2 La O3 2 . 72.52(7) yes
O2 La O4 2 2 79.10(7) yes
O3 La O4 . 2 134.26(7) yes
O2 La O6 2 . 91.19(7) yes
O3 La O6 . . 87.38(7) yes
O4 La O6 2 . 128.87(6) yes
O2 La O1 2 . 126.03(7) yes
O3 La O1 . . 87.45(7) yes
O4 La O1 2 . 81.04(7) yes
O6 La O1 . . 138.47(7) yes
O2 La O5 2 . 80.24(7) yes
O3 La O5 . . 129.53(7) yes
O4 La O5 2 . 77.79(6) yes
O6 La O5 . . 51.07(6) yes
O1 La O5 . . 141.97(7) yes
O2 La N1 2 . 148.16(7) yes
O3 La N1 . . 138.33(7) yes
O4 La N1 2 . 79.48(7) yes
O6 La N1 . . 84.22(7) yes
O1 La N1 . . 72.91(7) yes
O5 La N1 . . 72.40(7) yes
O2 La N2 2 . 148.23(7) yes
O3 La N2 . . 78.28(7) yes
O4 La N2 2 . 131.77(7) yes
O6 La N2 . . 75.01(7) yes
O1 La N2 . . 63.59(7) yes
O5 La N2 . . 110.24(7) yes
N1 La N2 . . 60.11(7) yes
O2 La O2 2 . 78.60(6) yes
O3 La O2 . . 73.34(6) yes
O4 La O2 2 . 66.31(6) yes
O6 La O2 . . 160.12(7) yes
O1 La O2 . . 47.49(6) yes
O5 La O2 . . 141.02(6) yes
N1 La O2 . . 113.37(6) yes
N2 La O2 . . 104.95(6) yes
C25 O1 La . . 103.24(17) no
C25 O2 La . 2 170.92(18) no
C25 O2 La . . 87.49(16) no
La O2 La 2 . 101.40(6) yes
C32 O3 La . . 136.59(17) no
C32 O4 La . 2 139.76(18) no
C39 O5 La . . 91.70(16) no
C39 O6 La . . 95.59(16) no
C1 N1 C12 . . 118.2(3) no
C1 N1 La . . 120.1(2) no
C12 N1 La . . 119.95(18) no
C10 N2 C11 . . 118.1(3) no
C10 N2 La . . 121.6(2) no
C11 N2 La . . 118.13(17) no
N1 C1 C2 . . 123.3(3) no
C3 C2 C1 . . 118.8(3) no
C2 C3 C4 . . 120.2(3) no
C3 C4 C12 . . 117.6(3) no
C3 C4 C5 . . 123.5(3) no
C12 C4 C5 . . 118.8(3) no
C6 C5 C4 . . 121.5(3) no
C5 C6 C7 . . 121.2(3) no
C11 C7 C8 . . 117.1(3) no
C11 C7 C6 . . 119.5(3) no
C8 C7 C6 . . 123.3(3) no
C9 C8 C7 . . 120.3(3) no
C8 C9 C10 . . 118.8(3) no
N2 C10 C9 . . 123.4(3) no
N2 C11 C7 . . 122.4(3) no
N2 C11 C12 . . 118.4(3) no
C7 C11 C12 . . 119.3(3) no
N1 C12 C4 . . 121.8(3) no
N1 C12 C11 . . 118.5(3) no
C4 C12 C11 . . 119.6(3) no
O1 C25 O2 . . 121.0(2) no
O1 C25 C26 . . 118.8(3) no
O2 C25 C26 . . 120.2(3) no
C31 C26 C27 . . 119.5(3) no
C31 C26 C25 . . 121.1(3) no
C27 C26 C25 . . 119.3(3) no
C28 C27 C26 . . 120.1(3) no
C29 C28 C27 . . 119.8(3) no
C30 C29 C28 . . 120.6(3) no
C29 C30 C31 . . 120.2(3) no
C26 C31 C30 . . 119.7(3) no
O3 C32 O4 . . 124.9(2) no
O3 C32 C33 . . 118.2(2) no
O4 C32 C33 . . 116.9(3) no
C38 C33 C34 . . 118.5(3) no
C38 C33 C32 . . 121.2(3) no
C34 C33 C32 . . 120.3(3) no
C35 C34 C33 . . 120.3(3) no
C36 C35 C34 . . 120.8(3) no
C35 C36 C37 . . 119.6(3) no
C36 C37 C38 . . 120.6(3) no
C33 C38 C37 . . 120.2(3) no
O5 C39 O6 . . 121.6(2) no
O5 C39 C40 . . 119.5(3) no
O6 C39 C40 . . 118.9(2) no
C41 C40 C45 . . 119.1(3) no
C41 C40 C39 . . 120.8(3) no
C45 C40 C39 . . 120.1(3) no
C40 C41 C42 . . 120.1(3) no
C43 C42 C41 . . 120.0(4) no
C42 C43 C44 . . 120.6(3) no
C43 C44 C45 . . 119.6(4) no
C44 C45 C40 . . 120.6(3) no

loop_
_geom_bond_atom_site_label_1
_geom_bond_atom_site_label_2
_geom_bond_site_symmetry_2
_geom_bond_distance
_geom_bond_publ_flag
La O2 2 2.4460(19) yes
La O3 . 2.4685(19) yes
La O4 2 2.4756(18) yes
La O6 . 2.5173(19) yes
La O1 . 2.542(2) yes
La O5 . 2.6048(19) yes
La N1 . 2.704(2) yes
La N2 . 2.756(2) yes
La O2 . 2.860(2) yes
O1 C25 . 1.249(3) no
O2 C25 . 1.272(3) no
O2 La 2 2.4460(19) no
O3 C32 . 1.255(4) no
O4 C32 . 1.259(3) no
O4 La 2 2.4756(18) no
O5 C39 . 1.262(3) no
O6 C39 . 1.270(3) no
N1 C1 . 1.325(4) no
N1 C12 . 1.358(4) no
N2 C10 . 1.314(4) no
N2 C11 . 1.363(4) no
C1 C2 . 1.399(5) no
C2 C3 . 1.357(5) no
C3 C4 . 1.395(5) no
C4 C12 . 1.416(4) no
C4 C5 . 1.432(5) no
C5 C6 . 1.334(5) no
C6 C7 . 1.433(5) no
C7 C11 . 1.404(4) no
C7 C8 . 1.404(5) no
C8 C9 . 1.351(5) no
C9 C10 . 1.402(5) no
C11 C12 . 1.438(4) no
C25 C26 . 1.495(4) no
C26 C31 . 1.382(4) no
C26 C27 . 1.388(4) no
C27 C28 . 1.382(4) no
C28 C29 . 1.373(5) no
C29 C30 . 1.364(5) no
C30 C31 . 1.389(4) no
C32 C33 . 1.506(4) no
C33 C38 . 1.382(4) no
C33 C34 . 1.386(4) no
C34 C35 . 1.379(4) no
C35 C36 . 1.361(6) no
C36 C37 . 1.365(5) no
C37 C38 . 1.385(4) no
C39 C40 . 1.498(4) no
C40 C41 . 1.380(4) no
C40 C45 . 1.383(4) no
C41 C42 . 1.388(5) no
C42 C43 . 1.364(6) no
C43 C44 . 1.371(6) no
C44 C45 . 1.382(4) no
